data_1560514
loop_
_publ_author_name
'Wang, Xiu-Li'
'Wu, Xiao-Mei'
'Liu, Guo-Cheng'
'Li, Qiao-Min'
'Lin, Hong-Yan'
'Wang, Xiang'

_publ_section_title
;
 Four thiophene-pyridyl-amide-based Zn II /Cd II coordination polymers:
 Assembly, structures, photocatalytic properties and fluorescent
 recognition for Fe 3+
;
_journal_name_full 'Journal of Solid State Chemistry'
_journal_page_first 51
_journal_page_last 57
_journal_paper_doi 10.1016/j.jssc.2017.02.018
_journal_volume 249
_journal_year 2017
_chemical_formula_sum 'C24 H20 Cd N4 O8 S'
_chemical_formula_weight 636.90
_space_group_crystal_system monoclinic
_space_group_IT_number 14
_space_group_name_Hall '-P 2ybc'
_space_group_name_H-M_alt 'P 1 21/c 1'
_atom_sites_solution_hydrogens mixed
_cell_angle_alpha 90
_cell_angle_beta 100.392(7)
_cell_angle_gamma 90
_cell_formula_units_Z 4
_cell_length_a 8.200(3)
_cell_length_b 29.602(11)
_cell_length_c 10.307(4)
_cell_measurement_reflns_used 1875
_cell_measurement_temperature 296(2)
_cell_measurement_theta_max 0.866
_cell_measurement_theta_min 0.831
_cell_volume 2460.8(16)
_computing_structure_refinement 'SHELXL-2014/7 (Sheldrick, 2014)'
_diffrn_ambient_temperature 296(2)
_diffrn_measured_fraction_theta_full 0.993
_diffrn_measured_fraction_theta_max 0.993
_diffrn_measurement_device_type 'CCD area detector'
_diffrn_radiation_type MoK\a
_diffrn_radiation_wavelength 0.71073
_diffrn_reflns_av_R_equivalents 0.0917
_diffrn_reflns_av_unetI/netI 0.0987
_diffrn_reflns_Laue_measured_fraction_full 0.993
_diffrn_reflns_Laue_measured_fraction_max 0.993
_diffrn_reflns_limit_h_max 9
_diffrn_reflns_limit_h_min -7
_diffrn_reflns_limit_k_max 35
_diffrn_reflns_limit_k_min -30
_diffrn_reflns_limit_l_max 12
_diffrn_reflns_limit_l_min -12
_diffrn_reflns_number 13420
_diffrn_reflns_point_group_measured_fraction_full 0.993
_diffrn_reflns_point_group_measured_fraction_max 0.993
_diffrn_reflns_theta_full 24.985
_diffrn_reflns_theta_max 24.985
_diffrn_reflns_theta_min 1.376
_exptl_absorpt_coefficient_mu 1.030
_exptl_absorpt_correction_type multi-scan
_exptl_crystal_colour colorless
_exptl_crystal_density_diffrn 1.719
_exptl_crystal_description block
_exptl_crystal_F_000 1280
_exptl_crystal_size_max 0.180
_exptl_crystal_size_mid 0.150
_exptl_crystal_size_min 0.140
_exptl_transmission_factor_max 0.869
_exptl_transmission_factor_min 0.836
_refine_diff_density_max 1.919
_refine_diff_density_min -1.726
_refine_diff_density_rms 0.157
_refine_ls_extinction_coef .
_refine_ls_extinction_method none
_refine_ls_goodness_of_fit_ref 1.000
_refine_ls_hydrogen_treatment constr
_refine_ls_matrix_type full
_refine_ls_number_parameters 343
_refine_ls_number_reflns 4296
_refine_ls_number_restraints 6
_refine_ls_restrained_S_all 1.000
_refine_ls_R_factor_all 0.1062
_refine_ls_R_factor_gt 0.0683
_refine_ls_shift/su_max 0.000
_refine_ls_shift/su_mean 0.000
_refine_ls_structure_factor_coef Fsqd
_refine_ls_weighting_details 'w=1/[\s^2^(Fo^2^)+(0.0949P)^2^+7.5362P] where P=(Fo^2^+2Fc^2^)/3'
_refine_ls_weighting_scheme calc
_refine_ls_wR_factor_gt 0.1607
_refine_ls_wR_factor_ref 0.1792
_reflns_Friedel_coverage 0.000
_reflns_Friedel_fraction_full .
_reflns_Friedel_fraction_max .
_reflns_number_gt 2985
_reflns_number_total 4296
_reflns_threshold_expression 'I > 2\s(I)'
_cod_data_source_file JSSC-2017-249-51.cif
_cod_data_source_block 3
_cod_depositor_comments
;
The following automatic conversions were performed:

data item '_exptl_absorpt_correction_type' value 'Multi-scan' was
changed to 'multi-scan' in accordance with the built-in table derived
from the CIF Core dictionary named 'cif_core.dic' version 2.4.5 last
updated on 2014-11-21.

Automatic conversion script
Id: cif_fix_values 8369 2020-08-20 11:38:08Z andrius 
;
_cod_original_cell_volume 2460.9(16)
_cod_original_sg_symbol_H-M 'P 21/c'
_cod_database_code 1560514
_shelx_space_group_comment
;
The symmetry employed for this shelxl refinement is uniquely defined
by the following loop, which should always be used as a source of
symmetry information in preference to the above space-group names.
They are only intended as comments.
;
_shelx_estimated_absorpt_t_min 0.836
_shelx_estimated_absorpt_t_max 0.869

loop_
_space_group_symop_operation_xyz
'x, y, z'
'-x, y+1/2, -z+1/2'
'-x, -y, -z'
'x, -y-1/2, z-1/2'

loop_
_atom_site_label
_atom_site_type_symbol
_atom_site_fract_x
_atom_site_fract_y
_atom_site_fract_z
_atom_site_U_iso_or_equiv
_atom_site_adp_type
_atom_site_occupancy
_atom_site_site_symmetry_order
_atom_site_calc_flag
_atom_site_refinement_flags_posn
_atom_site_refinement_flags_adp
_atom_site_refinement_flags_occupancy
_atom_site_disorder_assembly
_atom_site_disorder_group
Cd1 Cd 0.35428(8) -0.02129(2) 0.61763(5) 0.0247(2) Uani 1 1 d . . . . .
S1 S 0.2244(4) -0.26374(8) 0.2981(3) 0.0520(8) Uani 1 1 d . . . . .
O1 O 0.2046(9) -0.0488(2) 0.4292(5) 0.0438(17) Uani 1 1 d . . . . .
N1 N 0.4829(9) -0.0922(2) 0.6558(7) 0.0318(17) Uani 1 1 d . . . . .
C1 C 0.2573(11) -0.0299(3) 0.3341(7) 0.0282(19) Uani 1 1 d . . . . .
O1W O -0.0925(13) -0.1972(3) 0.1048(10) 0.099(4) Uani 1 1 d . . . . .
H1WA H -0.0302 -0.1884 0.1753 0.119 Uiso 1 1 d R U . . .
H1WB H -0.1112 -0.2252 0.1130 0.119 Uiso 1 1 d R U . . .
O2 O 0.3737(7) -0.0027(2) 0.3488(5) 0.0345(14) Uani 1 1 d . . . . .
C2 C 0.1697(10) -0.0415(3) 0.1976(7) 0.0224(17) Uani 1 1 d . . . . .
N2 N 0.4288(10) -0.2060(2) 0.5208(7) 0.0386(19) Uani 1 1 d . . . . .
H2A H 0.3594 -0.1979 0.4519 0.046 Uiso 1 1 calc R U . . .
O2W O 0.1832(12) -0.1585(3) 0.3032(9) 0.082(3) Uani 1 1 d . U . . .
O3 O 0.3561(8) -0.01319(19) -0.1516(5) 0.0332(14) Uani 1 1 d . . . . .
N3 N -0.0061(9) -0.3675(2) 0.1037(6) 0.0317(17) Uani 1 1 d . . . . .
H3B H 0.0486 -0.3884 0.1507 0.038 Uiso 1 1 calc R U . . .
C3 C 0.2373(11) -0.0315(2) 0.0864(7) 0.0262(18) Uani 1 1 d . . . . .
H3A H 0.3398 -0.0172 0.0954 0.031 Uiso 1 1 calc R U . . .
O4 O 0.1433(7) -0.04833(19) -0.2697(5) 0.0301(14) Uani 1 1 d . . . . .
N4 N -0.2835(9) -0.4451(2) -0.1015(6) 0.0284(16) Uani 1 1 d . . . . .
C4 C 0.1509(10) -0.0429(3) -0.0385(7) 0.0216(17) Uani 1 1 d . . . . .
O5 O 0.5623(10) -0.2675(2) 0.6209(7) 0.057(2) Uani 1 1 d . . . . .
C5 C -0.0060(11) -0.0626(3) -0.0502(7) 0.030(2) Uani 1 1 d . . . . .
H5A H -0.0647 -0.0694 -0.1337 0.036 Uiso 1 1 calc R U . . .
O6 O -0.0206(11) -0.2914(2) 0.0707(7) 0.066(2) Uani 1 1 d . . . . .
C6 C -0.0772(12) -0.0723(3) 0.0600(8) 0.038(2) Uani 1 1 d . . . . .
H6A H -0.1819 -0.0853 0.0510 0.046 Uiso 1 1 calc R U . . .
C7 C 0.0142(11) -0.0617(3) 0.1843(7) 0.031(2) Uani 1 1 d . . . . .
H7A H -0.0295 -0.0683 0.2594 0.037 Uiso 1 1 calc R U . . .
C8 C 0.2201(11) -0.0337(3) -0.1606(7) 0.0251(18) Uani 1 1 d . . . . .
C9 C 0.6027(12) -0.0996(3) 0.7626(9) 0.040(2) Uani 1 1 d . . . . .
H9A H 0.6387 -0.0754 0.8180 0.048 Uiso 1 1 calc R U . . .
C10 C 0.6720(13) -0.1405(3) 0.7924(9) 0.042(2) Uani 1 1 d . . . . .
H10A H 0.7558 -0.1435 0.8658 0.051 Uiso 1 1 calc R U . . .
C11 C 0.6211(12) -0.1774(3) 0.7165(9) 0.038(2) Uani 1 1 d . . . . .
H11A H 0.6671 -0.2057 0.7384 0.046 Uiso 1 1 calc R U . . .
C12 C 0.4983(11) -0.1714(3) 0.6054(8) 0.033(2) Uani 1 1 d . . . . .
C13 C 0.4337(12) -0.1280(3) 0.5795(8) 0.033(2) Uani 1 1 d . . . . .
H13A H 0.3522 -0.1237 0.5052 0.039 Uiso 1 1 calc R U . . .
C14 C 0.4592(13) -0.2506(3) 0.5361(9) 0.043(2) Uani 1 1 d . . . . .
C15 C 0.3478(12) -0.2813(3) 0.4406(8) 0.037(2) Uani 1 1 d . . . . .
C16 C 0.3414(15) -0.3262(3) 0.4534(9) 0.056(3) Uani 1 1 d . . . . .
H16A H 0.4041 -0.3419 0.5232 0.067 Uiso 1 1 calc R U . . .
C17 C 0.2318(14) -0.3473(3) 0.3520(10) 0.050(3) Uani 1 1 d . . . . .
H17A H 0.2118 -0.3782 0.3487 0.060 Uiso 1 1 calc R U . . .
C18 C 0.1582(12) -0.3180(3) 0.2596(8) 0.034(2) Uani 1 1 d . . . . .
C19 C 0.0362(13) -0.3242(3) 0.1373(8) 0.040(2) Uani 1 1 d . . . . .
C20 C -0.1310(11) -0.3816(3) -0.0005(7) 0.0289(19) Uani 1 1 d . . . . .
C21 C -0.2144(13) -0.3527(3) -0.0992(8) 0.040(2) Uani 1 1 d . . . . .
H21A H -0.1885 -0.3221 -0.1006 0.047 Uiso 1 1 calc R U . . .
C22 C -0.3347(13) -0.3712(3) -0.1928(9) 0.042(2) Uani 1 1 d . . . . .
H22A H -0.3959 -0.3527 -0.2565 0.051 Uiso 1 1 calc R U . . .
C23 C -0.3673(11) -0.4172(3) -0.1946(7) 0.033(2) Uani 1 1 d . . . . .
H23A H -0.4480 -0.4292 -0.2609 0.039 Uiso 1 1 calc R U . . .
C24 C -0.1719(11) -0.4269(3) -0.0074(7) 0.0269(19) Uani 1 1 d . . . . .
H24A H -0.1173 -0.4459 0.0583 0.032 Uiso 1 1 calc R U . . .

loop_
_atom_site_aniso_label
_atom_site_aniso_U_11
_atom_site_aniso_U_22
_atom_site_aniso_U_33
_atom_site_aniso_U_23
_atom_site_aniso_U_13
_atom_site_aniso_U_12
Cd1 0.0305(4) 0.0283(4) 0.0129(3) -0.0003(2) -0.0019(2) -0.0034(3)
S1 0.072(2) 0.0266(13) 0.0451(14) -0.0048(11) -0.0235(13) -0.0048(12)
O1 0.053(5) 0.064(4) 0.011(3) 0.004(3) -0.003(3) -0.020(3)
N1 0.031(4) 0.033(4) 0.029(4) -0.003(3) 0.000(3) -0.003(3)
C1 0.038(5) 0.027(5) 0.017(4) -0.001(3) -0.003(3) -0.001(4)
O1W 0.099(9) 0.059(6) 0.123(9) -0.019(5) -0.024(7) 0.003(5)
O2 0.022(4) 0.047(4) 0.032(3) -0.009(3) -0.001(3) -0.013(3)
C2 0.028(5) 0.028(4) 0.009(3) 0.003(3) -0.002(3) 0.000(3)
N2 0.050(5) 0.032(4) 0.028(4) -0.008(3) -0.010(3) -0.002(3)
O2W 0.099(7) 0.048(5) 0.081(6) -0.001(4) -0.032(5) 0.007(4)
O3 0.040(4) 0.043(4) 0.018(3) -0.003(2) 0.008(2) -0.010(3)
N3 0.039(5) 0.027(4) 0.024(4) -0.001(3) -0.008(3) 0.000(3)
C3 0.025(5) 0.027(4) 0.024(4) -0.001(3) -0.004(3) 0.001(3)
O4 0.034(4) 0.042(3) 0.012(3) -0.005(2) -0.003(2) -0.005(3)
N4 0.030(4) 0.033(4) 0.019(3) -0.005(3) -0.003(3) -0.001(3)
C4 0.030(5) 0.024(4) 0.010(3) 0.002(3) 0.001(3) 0.003(3)
O5 0.071(6) 0.038(4) 0.049(4) -0.004(3) -0.027(4) 0.003(3)
C5 0.036(5) 0.039(5) 0.014(4) -0.002(3) -0.003(3) -0.004(4)
O6 0.089(7) 0.029(4) 0.063(5) -0.001(3) -0.032(4) -0.002(4)
C6 0.026(5) 0.057(6) 0.029(5) -0.006(4) -0.002(4) -0.018(4)
C7 0.032(5) 0.041(5) 0.018(4) 0.002(4) 0.002(3) -0.004(4)
C8 0.028(5) 0.024(4) 0.021(4) 0.001(3) 0.000(3) 0.003(3)
C9 0.045(6) 0.035(5) 0.034(5) -0.011(4) -0.007(4) -0.009(4)
C10 0.048(7) 0.032(5) 0.041(5) -0.009(4) -0.010(4) -0.003(4)
C11 0.039(6) 0.031(5) 0.039(5) 0.003(4) -0.007(4) 0.001(4)
C12 0.034(6) 0.035(5) 0.027(4) -0.007(4) 0.001(4) -0.007(4)
C13 0.039(6) 0.033(5) 0.022(4) -0.003(4) -0.006(4) -0.009(4)
C14 0.053(7) 0.030(5) 0.041(5) -0.008(4) -0.003(5) -0.006(4)
C15 0.041(6) 0.033(5) 0.031(5) -0.009(4) -0.008(4) 0.000(4)
C16 0.086(9) 0.034(6) 0.035(5) 0.003(4) -0.023(5) -0.003(5)
C17 0.064(8) 0.029(5) 0.048(6) -0.001(4) -0.014(5) -0.014(5)
C18 0.039(6) 0.031(5) 0.031(5) -0.011(4) 0.003(4) -0.010(4)
C19 0.050(7) 0.034(5) 0.031(5) -0.005(4) -0.003(4) -0.003(4)
C20 0.035(5) 0.032(5) 0.020(4) -0.005(3) 0.006(4) 0.002(4)
C21 0.056(7) 0.026(5) 0.032(5) 0.001(4) -0.003(4) -0.004(4)
C22 0.048(7) 0.034(5) 0.039(5) 0.005(4) -0.010(4) 0.002(4)
C23 0.028(5) 0.059(6) 0.009(4) -0.001(4) -0.003(3) 0.004(4)
C24 0.041(6) 0.021(4) 0.020(4) 0.001(3) 0.007(4) 0.007(3)

loop_
_atom_type_symbol
_atom_type_description
_atom_type_scat_dispersion_real
_atom_type_scat_dispersion_imag
_atom_type_scat_source
C C 0.0033 0.0016 'International Tables Vol C Tables 4.2.6.8 and 6.1.1.4'
H H 0.0000 0.0000 'International Tables Vol C Tables 4.2.6.8 and 6.1.1.4'
N N 0.0061 0.0033 'International Tables Vol C Tables 4.2.6.8 and 6.1.1.4'
O O 0.0106 0.0060 'International Tables Vol C Tables 4.2.6.8 and 6.1.1.4'
S S 0.1246 0.1234 'International Tables Vol C Tables 4.2.6.8 and 6.1.1.4'
Cd Cd -0.8075 1.2024 'International Tables Vol C Tables 4.2.6.8 and 6.1.1.4'

loop_
_geom_angle_atom_site_label_1
_geom_angle_atom_site_label_2
_geom_angle_atom_site_label_3
_geom_angle
_geom_angle_site_symmetry_1
_geom_angle_site_symmetry_3
O1 Cd1 O2 127.0(2) . 3_656
O1 Cd1 N4 101.5(2) . 2
O2 Cd1 N4 86.2(2) 3_656 2
O1 Cd1 N1 88.8(2) . .
O2 Cd1 N1 81.8(2) 3_656 .
N4 Cd1 N1 167.4(2) 2 .
O1 Cd1 O3 143.0(2) . 1_556
O2 Cd1 O3 89.3(2) 3_656 1_556
N4 Cd1 O3 86.0(2) 2 1_556
N1 Cd1 O3 90.1(2) . 1_556
O1 Cd1 O4 88.2(2) . 1_556
O2 Cd1 O4 142.75(19) 3_656 1_556
N4 Cd1 O4 99.6(2) 2 1_556
N1 Cd1 O4 87.8(2) . 1_556
O3 Cd1 O4 54.87(18) 1_556 1_556
O1 Cd1 C8 115.7(2) . 1_556
O2 Cd1 C8 116.1(2) 3_656 1_556
N4 Cd1 C8 93.3(2) 2 1_556
N1 Cd1 C8 88.7(2) . 1_556
O3 Cd1 C8 27.4(2) 1_556 1_556
O4 Cd1 C8 27.5(2) 1_556 1_556
C15 S1 C18 91.6(4) . .
C1 O1 Cd1 107.3(5) . .
C13 N1 C9 116.5(7) . .
C13 N1 Cd1 122.0(6) . .
C9 N1 Cd1 121.2(5) . .
O2 C1 O1 123.7(7) . .
O2 C1 C2 119.6(7) . .
O1 C1 C2 116.8(7) . .
C1 O2 Cd1 157.4(6) . 3_656
C3 C2 C7 120.3(7) . .
C3 C2 C1 121.9(7) . .
C7 C2 C1 117.8(7) . .
C14 N2 C12 126.8(8) . .
C8 O3 Cd1 91.8(4) . 1_554
C19 N3 C20 126.3(7) . .
C2 C3 C4 119.8(8) . .
C8 O4 Cd1 91.7(5) . 1_554
C24 N4 C23 117.9(7) . .
C24 N4 Cd1 125.3(5) . 2_545
C23 N4 Cd1 116.8(5) . 2_545
C3 C4 C5 119.1(7) . .
C3 C4 C8 121.7(8) . .
C5 C4 C8 119.2(7) . .
C6 C5 C4 122.0(7) . .
C5 C6 C7 117.7(8) . .
C2 C7 C6 121.1(8) . .
O3 C8 O4 121.6(7) . .
O3 C8 C4 119.5(7) . .
O4 C8 C4 118.8(8) . .
O3 C8 Cd1 60.8(4) . 1_554
O4 C8 Cd1 60.9(4) . 1_554
C4 C8 Cd1 176.9(5) . 1_554
C10 C9 N1 123.0(8) . .
C9 C10 C11 121.0(9) . .
C10 C11 C12 118.1(8) . .
C11 C12 N2 125.0(8) . .
C11 C12 C13 117.8(7) . .
N2 C12 C13 117.2(7) . .
N1 C13 C12 123.6(8) . .
O5 C14 N2 125.4(8) . .
O5 C14 C15 118.9(8) . .
N2 C14 C15 115.7(8) . .
C16 C15 C14 124.0(8) . .
C16 C15 S1 111.0(7) . .
C14 C15 S1 124.8(7) . .
C15 C16 C17 113.7(9) . .
C18 C17 C16 112.8(8) . .
C17 C18 C19 132.3(8) . .
C17 C18 S1 110.8(7) . .
C19 C18 S1 116.9(7) . .
O6 C19 N3 123.3(8) . .
O6 C19 C18 120.6(8) . .
N3 C19 C18 116.1(8) . .
C24 C20 N3 117.6(7) . .
C24 C20 C21 118.1(8) . .
N3 C20 C21 124.4(7) . .
C22 C21 C20 117.5(8) . .
C21 C22 C23 121.2(8) . .
N4 C23 C22 121.0(8) . .
N4 C24 C20 124.2(7) . .

loop_
_geom_bond_atom_site_label_1
_geom_bond_atom_site_label_2
_geom_bond_distance
_geom_bond_site_symmetry_2
Cd1 O1 2.254(6) .
Cd1 O2 2.308(6) 3_656
Cd1 N4 2.328(7) 2
Cd1 N1 2.349(7) .
Cd1 O3 2.388(5) 1_556
Cd1 O4 2.389(6) 1_556
Cd1 C8 2.734(8) 1_556
S1 C15 1.707(9) .
S1 C18 1.718(8) .
O1 C1 1.271(10) .
N1 C13 1.338(10) .
N1 C9 1.355(11) .
C1 O2 1.235(10) .
C1 C2 1.499(10) .
O2 Cd1 2.308(6) 3_656
C2 C3 1.392(11) .
C2 C7 1.393(12) .
N2 C14 1.350(11) .
N2 C12 1.396(10) .
O3 C8 1.258(10) .
O3 Cd1 2.388(5) 1_554
N3 C19 1.357(11) .
N3 C20 1.407(10) .
C3 C4 1.395(10) .
O4 C8 1.263(9) .
O4 Cd1 2.389(6) 1_554
N4 C24 1.322(10) .
N4 C23 1.355(10) .
N4 Cd1 2.328(7) 2_545
C4 C5 1.397(12) .
C4 C8 1.496(11) .
O5 C14 1.208(11) .
C5 C6 1.397(12) .
O6 C19 1.230(11) .
C6 C7 1.398(11) .
C8 Cd1 2.734(8) 1_554
C9 C10 1.349(13) .
C10 C11 1.365(12) .
C11 C12 1.394(12) .
C12 C13 1.399(12) .
C14 C15 1.517(12) .
C15 C16 1.338(13) .
C16 C17 1.397(13) .
C17 C18 1.348(13) .
C18 C19 1.473(12) .
C20 C24 1.383(11) .
C20 C21 1.408(12) .
C21 C22 1.364(12) .
C22 C23 1.387(12) .
